data_4123823
loop_
_publ_author_name
'Schmidt, Valerie A.'
'Hoyt, Jordan M.'
'Margulieux, Grant W.'
'Chirik, Paul J.'

_publ_section_title
;
 Cobalt-Catalyzed [2\p + 2\p] Cycloadditions of Alkenes: Scope, Mechanism,
 and Elucidation of Electronic Structure of Catalytic Intermediates.
;
_journal_issue 24
_journal_name_full 'Journal of the American Chemical Society'
_journal_page_first 7903
_journal_page_last 7914
_journal_paper_doi 10.1021/jacs.5b04034
_journal_volume 137
_journal_year 2015
_chemical_formula_sum 'C35 H47 Co N5'
_chemical_formula_weight 596.70
_chemical_name_systematic
;
 ?
;
_space_group_crystal_system monoclinic
_space_group_IT_number 14
_space_group_name_Hall '-P 2ybc'
_space_group_name_H-M_alt 'P 1 21/c 1'
_symmetry_space_group_name_Hall '-P 2ybc'
_symmetry_space_group_name_H-M 'P 1 21/c 1'
_atom_sites_solution_hydrogens geom
_audit_creation_method SHELXL-2014
_cell_angle_alpha 90
_cell_angle_beta 106.0200(10)
_cell_angle_gamma 90
_cell_formula_units_Z 4
_cell_length_a 11.7099(2)
_cell_length_b 13.5494(2)
_cell_length_c 21.0167(4)
_cell_measurement_reflns_used 9753
_cell_measurement_temperature 100(2)
_cell_measurement_theta_max 72.18
_cell_measurement_theta_min 3.93
_cell_volume 3205.06(10)
_computing_cell_refinement 'Bruker SAINT'
_computing_data_collection 'Bruker APEX2'
_computing_data_reduction 'Bruker SAINT'
_computing_molecular_graphics 'Bruker SHELXTL'
_computing_publication_material 'Bruker SHELXTL'
_computing_structure_refinement 'SHELXL-2014 (Sheldrick 2014)'
_computing_structure_solution 'SHELXS-97 (Sheldrick 2008)'
_diffrn_ambient_temperature 100(2)
_diffrn_measured_fraction_theta_full 1.000
_diffrn_measured_fraction_theta_max 0.999
_diffrn_measurement_device_type 'Bruker APEX-II CCD'
_diffrn_measurement_method '\f and \w scans'
_diffrn_radiation_type CuK\a
_diffrn_radiation_wavelength 1.54178
_diffrn_reflns_av_R_equivalents 0.0313
_diffrn_reflns_av_unetI/netI 0.0153
_diffrn_reflns_laue_measured_fraction_full 1.000
_diffrn_reflns_laue_measured_fraction_max 0.999
_diffrn_reflns_limit_h_max 14
_diffrn_reflns_limit_h_min -14
_diffrn_reflns_limit_k_max 16
_diffrn_reflns_limit_k_min -15
_diffrn_reflns_limit_l_max 25
_diffrn_reflns_limit_l_min -25
_diffrn_reflns_number 58696
_diffrn_reflns_point_group_measured_fraction_full 1.000
_diffrn_reflns_point_group_measured_fraction_max 0.999
_diffrn_reflns_theta_full 67.679
_diffrn_reflns_theta_max 72.267
_diffrn_reflns_theta_min 3.927
_exptl_absorpt_coefficient_mu 4.423
_exptl_absorpt_correction_T_max 0.7536
_exptl_absorpt_correction_T_min 0.6804
_exptl_absorpt_correction_type multi-scan
_exptl_absorpt_process_details 'SADABS v2014/2 (Bruker AXS)'
_exptl_crystal_density_diffrn 1.237
_exptl_crystal_description block
_exptl_crystal_F_000 1276
_exptl_crystal_size_max 0.062
_exptl_crystal_size_mid 0.058
_exptl_crystal_size_min 0.022
_refine_diff_density_max 0.340
_refine_diff_density_min -0.159
_refine_diff_density_rms 0.046
_refine_ls_extinction_method none
_refine_ls_goodness_of_fit_ref 1.048
_refine_ls_hydrogen_treatment constr
_refine_ls_matrix_type full
_refine_ls_number_parameters 380
_refine_ls_number_reflns 6314
_refine_ls_number_restraints 0
_refine_ls_restrained_S_all 1.048
_refine_ls_R_factor_all 0.0308
_refine_ls_R_factor_gt 0.0291
_refine_ls_shift/su_max 0.003
_refine_ls_shift/su_mean 0.000
_refine_ls_structure_factor_coef Fsqd
_refine_ls_weighting_details 'w=1/[\s^2^(Fo^2^)+(0.0435P)^2^+1.1461P] where P=(Fo^2^+2Fc^2^)/3'
_refine_ls_weighting_scheme calc
_refine_ls_wR_factor_gt 0.0748
_refine_ls_wR_factor_ref 0.0762
_reflns_Friedel_coverage 0.000
_reflns_number_gt 6044
_reflns_number_total 6314
_reflns_threshold_expression 'I > 2\s(I)'
_cod_data_source_file ja5b04034_si_002.cif
_cod_data_source_block vas6_iPrEtPDICoN2
_cod_depositor_comments 'Adding full bibliography for 4123821--4123825.cif.'
_cod_database_code 4123823
_shelx_space_group_comment
;
The symmetry employed for this shelxl refinement is uniquely defined
by the following loop, which should always be used as a source of
symmetry information in preference to the above space-group names.
They are only intended as comments.
;
_shelxl_version_number 2014-3

loop_
_space_group_symop_operation_xyz
'x, y, z'
'-x, y+1/2, -z+1/2'
'-x, -y, -z'
'x, -y-1/2, z-1/2'

loop_
_atom_site_label
_atom_site_type_symbol
_atom_site_fract_x
_atom_site_fract_y
_atom_site_fract_z
_atom_site_U_iso_or_equiv
_atom_site_adp_type
_atom_site_occupancy
_atom_site_site_symmetry_order
_atom_site_calc_flag
_atom_site_refinement_flags_posn
_atom_site_refinement_flags_adp
C1 C 0.27372(11) 0.08217(10) 0.61898(6) 0.0174(3) Uani 1 1 d . .
H1A H 0.2271 0.0686 0.5728 0.021 Uiso 1 1 calc R U
H1B H 0.2475 0.1467 0.6320 0.021 Uiso 1 1 calc R U
C2 C 0.40267(11) 0.08855(9) 0.62164(6) 0.0134(2) Uani 1 1 d . .
C3 C 0.46295(11) 0.01167(9) 0.59664(6) 0.0131(2) Uani 1 1 d . .
C4 C 0.41802(11) -0.07381(9) 0.56219(6) 0.0149(2) Uani 1 1 d . .
H4 H 0.3359 -0.0893 0.5531 0.018 Uiso 1 1 calc R U
C5 C 0.49473(12) -0.13670(9) 0.54114(6) 0.0159(3) Uani 1 1 d . .
H5 H 0.4647 -0.1952 0.5175 0.019 Uiso 1 1 calc R U
C6 C 0.61535(11) -0.11402(9) 0.55473(6) 0.0150(2) Uani 1 1 d . .
H6 H 0.6679 -0.1573 0.5411 0.018 Uiso 1 1 calc R U
C7 C 0.65770(11) -0.02712(9) 0.58845(6) 0.0136(2) Uani 1 1 d . .
C8 C 0.77452(11) 0.01501(9) 0.60488(6) 0.0151(2) Uani 1 1 d . .
C9 C 0.87743(11) -0.03594(10) 0.58908(7) 0.0189(3) Uani 1 1 d . .
H9A H 0.9433 0.0119 0.5944 0.023 Uiso 1 1 calc R U
H9B H 0.8528 -0.0570 0.5422 0.023 Uiso 1 1 calc R U
C10 C 0.92318(13) -0.12606(11) 0.63251(8) 0.0274(3) Uani 1 1 d . .
H10A H 0.9518 -0.1055 0.6789 0.041 Uiso 1 1 calc R U
H10B H 0.9885 -0.1565 0.6187 0.041 Uiso 1 1 calc R U
H10C H 0.8586 -0.1739 0.6277 0.041 Uiso 1 1 calc R U
C11 C 0.24743(13) 0.00170(11) 0.66426(7) 0.0264(3) Uani 1 1 d . .
H11A H 0.2681 -0.0630 0.6497 0.040 Uiso 1 1 calc R U
H11B H 0.1628 0.0029 0.6621 0.040 Uiso 1 1 calc R U
H11C H 0.2946 0.0138 0.7099 0.040 Uiso 1 1 calc R U
C12 C 0.89036(11) 0.15630(9) 0.65261(7) 0.0152(3) Uani 1 1 d . .
C13 C 0.97032(12) 0.14182(9) 0.71554(7) 0.0176(3) Uani 1 1 d . .
C14 C 1.07396(11) 0.19838(10) 0.73211(7) 0.0197(3) Uani 1 1 d . .
H14 H 1.1285 0.1907 0.7747 0.024 Uiso 1 1 calc R U
C15 C 1.09933(11) 0.26522(10) 0.68825(7) 0.0205(3) Uani 1 1 d . .
H15 H 1.1708 0.3025 0.7005 0.025 Uiso 1 1 calc R U
C16 C 1.02015(11) 0.27746(10) 0.62650(7) 0.0193(3) Uani 1 1 d . .
H16 H 1.0383 0.3230 0.5963 0.023 Uiso 1 1 calc R U
C17 C 0.91410(11) 0.22436(10) 0.60755(6) 0.0167(3) Uani 1 1 d . .
C18 C 0.94701(12) 0.06847(11) 0.76543(7) 0.0220(3) Uani 1 1 d . .
H18 H 0.8861 0.0203 0.7407 0.026 Uiso 1 1 calc R U
C19 C 1.05756(14) 0.01033(13) 0.80092(9) 0.0363(4) Uani 1 1 d . .
H19A H 1.0917 -0.0205 0.7682 0.054 Uiso 1 1 calc R U
H19B H 1.0360 -0.0409 0.8285 0.054 Uiso 1 1 calc R U
H19C H 1.1160 0.0550 0.8290 0.054 Uiso 1 1 calc R U
C20 C 0.89625(19) 0.12059(15) 0.81552(10) 0.0442(4) Uani 1 1 d . .
H20A H 0.9546 0.1679 0.8408 0.066 Uiso 1 1 calc R U
H20B H 0.8780 0.0719 0.8457 0.066 Uiso 1 1 calc R U
H20C H 0.8235 0.1556 0.7923 0.066 Uiso 1 1 calc R U
C21 C 0.82857(12) 0.24184(10) 0.53960(6) 0.0203(3) Uani 1 1 d . .
H21 H 0.7560 0.2011 0.5363 0.024 Uiso 1 1 calc R U
C22 C 0.79003(15) 0.35009(11) 0.52989(8) 0.0309(3) Uani 1 1 d . .
H22A H 0.7598 0.3713 0.5668 0.046 Uiso 1 1 calc R U
H22B H 0.7274 0.3572 0.4882 0.046 Uiso 1 1 calc R U
H22C H 0.8583 0.3910 0.5285 0.046 Uiso 1 1 calc R U
C23 C 0.88269(13) 0.20857(12) 0.48466(7) 0.0272(3) Uani 1 1 d . .
H23A H 0.9533 0.2484 0.4862 0.041 Uiso 1 1 calc R U
H23B H 0.8242 0.2172 0.4416 0.041 Uiso 1 1 calc R U
H23C H 0.9052 0.1388 0.4910 0.041 Uiso 1 1 calc R U
C24 C 0.42953(10) 0.24885(9) 0.67392(6) 0.0135(2) Uani 1 1 d . .
C25 C 0.44056(11) 0.25479(9) 0.74218(6) 0.0153(2) Uani 1 1 d . .
C26 C 0.40762(12) 0.34268(9) 0.76705(7) 0.0172(3) Uani 1 1 d . .
H26 H 0.4156 0.3482 0.8131 0.021 Uiso 1 1 calc R U
C27 C 0.36357(11) 0.42204(10) 0.72592(7) 0.0181(3) Uani 1 1 d . .
H27 H 0.3424 0.4815 0.7438 0.022 Uiso 1 1 calc R U
C28 C 0.35068(11) 0.41382(9) 0.65858(7) 0.0179(3) Uani 1 1 d . .
H28 H 0.3188 0.4677 0.6304 0.021 Uiso 1 1 calc R U
C29 C 0.38355(11) 0.32792(9) 0.63129(6) 0.0157(2) Uani 1 1 d . .
C30 C 0.37090(12) 0.32273(10) 0.55745(6) 0.0184(3) Uani 1 1 d . .
H30 H 0.4020 0.2572 0.5481 0.022 Uiso 1 1 calc R U
C31 C 0.44472(15) 0.40248(12) 0.53592(7) 0.0302(3) Uani 1 1 d . .
H31A H 0.4139 0.4677 0.5427 0.045 Uiso 1 1 calc R U
H31B H 0.4398 0.3938 0.4889 0.045 Uiso 1 1 calc R U
H31C H 0.5278 0.3970 0.5623 0.045 Uiso 1 1 calc R U
C32 C 0.24087(14) 0.32942(12) 0.51669(7) 0.0284(3) Uani 1 1 d . .
H32A H 0.1958 0.2752 0.5290 0.043 Uiso 1 1 calc R U
H32B H 0.2360 0.3248 0.4695 0.043 Uiso 1 1 calc R U
H32C H 0.2075 0.3926 0.5255 0.043 Uiso 1 1 calc R U
C33 C 0.49042(12) 0.17041(10) 0.78925(6) 0.0186(3) Uani 1 1 d . .
H33 H 0.5047 0.1131 0.7624 0.022 Uiso 1 1 calc R U
C34 C 0.60936(12) 0.20040(11) 0.83695(7) 0.0259(3) Uani 1 1 d . .
H34A H 0.6635 0.2223 0.8116 0.039 Uiso 1 1 calc R U
H34B H 0.6441 0.1437 0.8645 0.039 Uiso 1 1 calc R U
H34C H 0.5967 0.2544 0.8653 0.039 Uiso 1 1 calc R U
C35 C 0.40461(14) 0.13724(11) 0.82837(8) 0.0266(3) Uani 1 1 d . .
H35A H 0.3937 0.1910 0.8573 0.040 Uiso 1 1 calc R U
H35B H 0.4374 0.0794 0.8552 0.040 Uiso 1 1 calc R U
H35C H 0.3278 0.1201 0.7976 0.040 Uiso 1 1 calc R U
N1 N 0.47511(9) 0.16343(7) 0.64806(5) 0.0131(2) Uani 1 1 d . .
N2 N 0.58118(9) 0.03355(7) 0.60872(5) 0.0131(2) Uani 1 1 d . .
N3 N 0.77950(9) 0.10304(8) 0.63462(5) 0.0149(2) Uani 1 1 d . .
N4 N 0.68664(9) 0.26917(8) 0.68097(6) 0.0197(2) Uani 1 1 d . .
N5 N 0.71685(13) 0.34324(10) 0.70115(8) 0.0354(3) Uani 1 1 d . .
Co1 Co 0.63539(2) 0.15115(2) 0.64678(2) 0.01245(7) Uani 1 1 d . .

loop_
_atom_site_aniso_label
_atom_site_aniso_U_11
_atom_site_aniso_U_22
_atom_site_aniso_U_33
_atom_site_aniso_U_23
_atom_site_aniso_U_13
_atom_site_aniso_U_12
C1 0.0120(6) 0.0177(6) 0.0230(6) -0.0036(5) 0.0057(5) -0.0012(5)
C2 0.0120(6) 0.0145(6) 0.0136(6) 0.0014(4) 0.0035(4) -0.0012(4)
C3 0.0119(6) 0.0144(6) 0.0134(5) 0.0019(4) 0.0039(4) -0.0011(4)
C4 0.0130(6) 0.0163(6) 0.0152(6) 0.0006(5) 0.0035(5) -0.0022(5)
C5 0.0198(6) 0.0129(6) 0.0150(6) -0.0014(4) 0.0047(5) -0.0023(5)
C6 0.0171(6) 0.0139(6) 0.0153(6) -0.0002(5) 0.0064(5) 0.0018(5)
C7 0.0139(6) 0.0135(6) 0.0143(6) 0.0010(4) 0.0055(5) 0.0015(5)
C8 0.0142(6) 0.0156(6) 0.0166(6) 0.0013(5) 0.0060(5) 0.0012(5)
C9 0.0151(6) 0.0194(6) 0.0241(6) -0.0025(5) 0.0087(5) 0.0009(5)
C10 0.0242(7) 0.0263(7) 0.0321(8) 0.0013(6) 0.0087(6) 0.0090(6)
C11 0.0232(7) 0.0278(8) 0.0328(8) -0.0015(6) 0.0157(6) -0.0071(6)
C12 0.0099(6) 0.0156(6) 0.0218(6) -0.0036(5) 0.0071(5) 0.0005(4)
C13 0.0133(6) 0.0184(6) 0.0221(7) -0.0019(5) 0.0067(5) 0.0011(5)
C14 0.0125(6) 0.0222(7) 0.0226(6) -0.0024(5) 0.0019(5) 0.0009(5)
C15 0.0109(6) 0.0215(7) 0.0291(7) -0.0046(5) 0.0055(5) -0.0034(5)
C16 0.0157(6) 0.0188(6) 0.0256(7) 0.0005(5) 0.0096(5) -0.0024(5)
C17 0.0124(6) 0.0178(6) 0.0211(6) -0.0024(5) 0.0064(5) -0.0002(5)
C18 0.0167(6) 0.0257(7) 0.0231(7) 0.0022(5) 0.0047(5) -0.0019(5)
C19 0.0259(8) 0.0394(9) 0.0425(9) 0.0190(7) 0.0077(7) 0.0036(7)
C20 0.0581(12) 0.0414(10) 0.0463(10) 0.0057(8) 0.0365(9) 0.0044(9)
C21 0.0160(6) 0.0248(7) 0.0200(6) 0.0009(5) 0.0046(5) -0.0042(5)
C22 0.0304(8) 0.0312(9) 0.0275(8) 0.0032(6) 0.0017(6) 0.0062(6)
C23 0.0249(7) 0.0348(8) 0.0224(7) -0.0030(6) 0.0075(6) -0.0026(6)
C24 0.0087(5) 0.0136(6) 0.0192(6) -0.0026(5) 0.0056(5) -0.0018(4)
C25 0.0101(6) 0.0172(6) 0.0183(6) -0.0022(5) 0.0035(5) -0.0008(5)
C26 0.0137(6) 0.0205(7) 0.0175(6) -0.0050(5) 0.0046(5) -0.0012(5)
C27 0.0152(6) 0.0150(6) 0.0256(7) -0.0063(5) 0.0081(5) -0.0011(5)
C28 0.0166(6) 0.0135(6) 0.0249(7) 0.0007(5) 0.0080(5) -0.0003(5)
C29 0.0128(6) 0.0161(6) 0.0197(6) -0.0011(5) 0.0071(5) -0.0025(5)
C30 0.0218(7) 0.0165(6) 0.0190(6) 0.0010(5) 0.0091(5) 0.0017(5)
C31 0.0372(8) 0.0313(8) 0.0267(7) 0.0034(6) 0.0166(6) -0.0063(7)
C32 0.0262(8) 0.0358(8) 0.0219(7) -0.0017(6) 0.0046(6) 0.0021(6)
C33 0.0198(7) 0.0187(6) 0.0168(6) -0.0018(5) 0.0042(5) 0.0043(5)
C34 0.0207(7) 0.0293(8) 0.0250(7) -0.0008(6) 0.0015(6) 0.0055(6)
C35 0.0282(8) 0.0258(7) 0.0265(7) 0.0052(6) 0.0089(6) 0.0009(6)
N1 0.0120(5) 0.0130(5) 0.0152(5) -0.0007(4) 0.0050(4) 0.0000(4)
N2 0.0117(5) 0.0130(5) 0.0158(5) 0.0001(4) 0.0056(4) -0.0005(4)
N3 0.0115(5) 0.0156(5) 0.0183(5) -0.0007(4) 0.0053(4) -0.0010(4)
N4 0.0127(5) 0.0210(6) 0.0280(6) -0.0065(5) 0.0097(4) -0.0030(4)
N5 0.0307(7) 0.0288(7) 0.0516(9) -0.0174(6) 0.0195(7) -0.0113(5)
Co1 0.00900(11) 0.01147(11) 0.01788(11) -0.00340(7) 0.00540(8) -0.00173(7)

loop_
_atom_type_symbol
_atom_type_description
_atom_type_scat_dispersion_real
_atom_type_scat_dispersion_imag
_atom_type_scat_source
C C 0.0181 0.0091 'International Tables Vol C Tables 4.2.6.8 and 6.1.1.4'
N N 0.0311 0.0180 'International Tables Vol C Tables 4.2.6.8 and 6.1.1.4'
Co Co -2.3653 3.6143 'International Tables Vol C Tables 4.2.6.8 and 6.1.1.4'
H H 0.0000 0.0000 'International Tables Vol C Tables 4.2.6.8 and 6.1.1.4'

loop_
_geom_angle_atom_site_label_1
_geom_angle_atom_site_label_2
_geom_angle_atom_site_label_3
_geom_angle
C2 C1 C11 113.00(11)
N1 C2 C3 112.44(11)
N1 C2 C1 125.11(11)
C3 C2 C1 122.44(11)
N2 C3 C4 119.66(11)
N2 C3 C2 110.42(10)
C4 C3 C2 129.88(11)
C3 C4 C5 119.31(11)
C4 C5 C6 120.28(11)
C7 C6 C5 119.22(11)
N2 C7 C6 119.64(11)
N2 C7 C8 110.44(11)
C6 C7 C8 129.88(11)
N3 C8 C7 112.49(11)
N3 C8 C9 125.26(11)
C7 C8 C9 122.25(11)
C8 C9 C10 113.87(11)
C17 C12 C13 121.43(12)
C17 C12 N3 118.93(11)
C13 C12 N3 119.60(11)
C14 C13 C12 117.71(12)
C14 C13 C18 119.68(12)
C12 C13 C18 122.60(12)
C15 C14 C13 121.71(12)
C16 C15 C14 119.57(12)
C15 C16 C17 121.35(12)
C16 C17 C12 118.22(12)
C16 C17 C21 119.46(12)
C12 C17 C21 122.31(11)
C20 C18 C19 110.08(14)
C20 C18 C13 110.65(12)
C19 C18 C13 112.65(11)
C17 C21 C23 111.12(11)
C17 C21 C22 111.59(12)
C23 C21 C22 110.47(12)
C29 C24 C25 121.19(11)
C29 C24 N1 119.22(11)
C25 C24 N1 119.39(11)
C26 C25 C24 118.24(12)
C26 C25 C33 119.61(11)
C24 C25 C33 122.12(11)
C27 C26 C25 121.42(12)
C28 C27 C26 119.42(12)
C27 C28 C29 121.42(12)
C28 C29 C24 118.28(11)
C28 C29 C30 119.83(12)
C24 C29 C30 121.89(11)
C29 C30 C31 111.47(11)
C29 C30 C32 111.75(11)
C31 C30 C32 110.44(12)
C25 C33 C34 110.10(11)
C25 C33 C35 112.30(11)
C34 C33 C35 109.87(11)
C2 N1 C24 120.39(10)
C2 N1 Co1 116.38(8)
C24 N1 Co1 123.21(8)
C7 N2 C3 121.87(11)
C7 N2 Co1 119.00(8)
C3 N2 Co1 118.94(8)
C8 N3 C12 119.21(10)
C8 N3 Co1 116.37(8)
C12 N3 Co1 124.37(8)
N5 N4 Co1 178.62(14)
N4 Co1 N2 177.65(5)
N4 Co1 N3 98.60(5)
N2 Co1 N3 81.64(4)
N4 Co1 N1 98.05(5)
N2 Co1 N1 81.72(4)
N3 Co1 N1 163.35(5)

loop_
_geom_bond_atom_site_label_1
_geom_bond_atom_site_label_2
_geom_bond_distance
C1 C2 1.4981(16)
C1 C11 1.5334(19)
C2 N1 1.3406(16)
C2 C3 1.4366(17)
C3 N2 1.3694(15)
C3 C4 1.3900(17)
C4 C5 1.3957(18)
C5 C6 1.3958(18)
C6 C7 1.3931(17)
C7 N2 1.3677(15)
C7 C8 1.4337(17)
C8 N3 1.3403(16)
C8 C9 1.5033(17)
C9 C10 1.5302(19)
C12 C17 1.4034(18)
C12 C13 1.4075(19)
C12 N3 1.4416(16)
C13 C14 1.3957(18)
C13 C18 1.5229(19)
C14 C15 1.382(2)
C15 C16 1.381(2)
C16 C17 1.3948(18)
C17 C21 1.5197(18)
C18 C20 1.518(2)
C18 C19 1.523(2)
C21 C23 1.5302(19)
C21 C22 1.532(2)
C24 C29 1.4049(18)
C24 C25 1.4067(18)
C24 N1 1.4423(15)
C25 C26 1.3970(18)
C25 C33 1.5191(18)
C26 C27 1.3870(19)
C27 C28 1.3857(19)
C28 C29 1.3977(18)
C29 C30 1.5194(17)
C30 C31 1.5282(19)
C30 C32 1.530(2)
C33 C34 1.5295(19)
C33 C35 1.531(2)
N1 Co1 1.8918(11)
N2 Co1 1.8170(10)
N3 Co1 1.8911(10)
N4 N5 1.1087(17)
N4 Co1 1.7877(11)

loop_
_geom_torsion_atom_site_label_1
_geom_torsion_atom_site_label_2
_geom_torsion_atom_site_label_3
_geom_torsion_atom_site_label_4
_geom_torsion
C11 C1 C2 N1 -110.91(14)
C11 C1 C2 C3 67.67(15)
N1 C2 C3 N2 2.29(14)
C1 C2 C3 N2 -176.46(11)
N1 C2 C3 C4 -175.23(12)
C1 C2 C3 C4 6.0(2)
N2 C3 C4 C5 0.78(18)
C2 C3 C4 C5 178.11(12)
C3 C4 C5 C6 0.17(18)
C4 C5 C6 C7 -1.14(18)
C5 C6 C7 N2 1.17(18)
C5 C6 C7 C8 -176.14(12)
N2 C7 C8 N3 -1.07(15)
C6 C7 C8 N3 176.44(12)
N2 C7 C8 C9 179.45(11)
C6 C7 C8 C9 -3.0(2)
N3 C8 C9 C10 108.37(15)
C7 C8 C9 C10 -72.21(16)
C17 C12 C13 C14 0.70(19)
N3 C12 C13 C14 -176.96(11)
C17 C12 C13 C18 -179.95(12)
N3 C12 C13 C18 2.39(18)
C12 C13 C14 C15 -1.19(19)
C18 C13 C14 C15 179.44(12)
C13 C14 C15 C16 0.5(2)
C14 C15 C16 C17 0.6(2)
C15 C16 C17 C12 -1.11(19)
C15 C16 C17 C21 178.77(12)
C13 C12 C17 C16 0.42(19)
N3 C12 C17 C16 178.10(11)
C13 C12 C17 C21 -179.45(12)
N3 C12 C17 C21 -1.78(18)
C14 C13 C18 C20 81.28(17)
C12 C13 C18 C20 -98.06(16)
C14 C13 C18 C19 -42.42(18)
C12 C13 C18 C19 138.24(14)
C16 C17 C21 C23 65.92(16)
C12 C17 C21 C23 -114.21(14)
C16 C17 C21 C22 -57.87(16)
C12 C17 C21 C22 122.01(14)
C29 C24 C25 C26 -1.76(18)
N1 C24 C25 C26 173.12(11)
C29 C24 C25 C33 -179.78(11)
N1 C24 C25 C33 -4.90(17)
C24 C25 C26 C27 0.86(18)
C33 C25 C26 C27 178.93(12)
C25 C26 C27 C28 0.69(19)
C26 C27 C28 C29 -1.41(19)
C27 C28 C29 C24 0.53(18)
C27 C28 C29 C30 -178.47(12)
C25 C24 C29 C28 1.08(18)
N1 C24 C29 C28 -173.81(11)
C25 C24 C29 C30 -179.94(11)
N1 C24 C29 C30 5.17(17)
C28 C29 C30 C31 59.72(16)
C24 C29 C30 C31 -119.24(14)
C28 C29 C30 C32 -64.40(16)
C24 C29 C30 C32 116.64(14)
C26 C25 C33 C34 -64.93(15)
C24 C25 C33 C34 113.06(13)
C26 C25 C33 C35 57.84(16)
C24 C25 C33 C35 -124.17(13)
C3 C2 N1 C24 178.11(10)
C1 C2 N1 C24 -3.18(18)
C3 C2 N1 Co1 -0.20(13)
C1 C2 N1 Co1 178.50(9)
C29 C24 N1 C2 -88.38(14)
C25 C24 N1 C2 96.64(14)
C29 C24 N1 Co1 89.82(12)
C25 C24 N1 Co1 -85.16(13)
C6 C7 N2 C3 -0.23(17)
C8 C7 N2 C3 177.57(10)
C6 C7 N2 Co1 -175.18(9)
C8 C7 N2 Co1 2.62(13)
C4 C3 N2 C7 -0.76(17)
C2 C3 N2 C7 -178.57(10)
C4 C3 N2 Co1 174.19(9)
C2 C3 N2 Co1 -3.62(13)
C7 C8 N3 C12 -178.28(11)
C9 C8 N3 C12 1.19(18)
C7 C8 N3 Co1 -0.78(13)
C9 C8 N3 Co1 178.69(10)
C17 C12 N3 C8 91.90(14)
C13 C12 N3 C8 -90.38(14)
C17 C12 N3 Co1 -85.38(13)
C13 C12 N3 Co1 92.33(13)
C7 N2 Co1 N3 -2.45(9)
C3 N2 Co1 N3 -177.55(9)
C7 N2 Co1 N1 177.95(9)
C3 N2 Co1 N1 2.85(9)
C8 N3 Co1 N4 -175.90(9)
C12 N3 Co1 N4 1.45(11)
C8 N3 Co1 N2 1.74(9)
C12 N3 Co1 N2 179.09(10)
C8 N3 Co1 N1 3.1(2)
C12 N3 Co1 N1 -179.52(13)
C2 N1 Co1 N4 176.26(9)
C24 N1 Co1 N4 -2.00(10)
C2 N1 Co1 N2 -1.38(9)
C24 N1 Co1 N2 -179.64(10)
C2 N1 Co1 N3 -2.8(2)
C24 N1 Co1 N3 178.97(13)
